data_7709173
loop_
_publ_author_name
'Weller, Ruth'
'Balmer, Markus'
'H\"anisch, Carsten von'
'Gunnar Werncke, C.'

_publ_section_title
;
 Synthesis of the open-shell 3d-transition metal(II) bis(phosphinidenide)
 [Mn{P(sIDipp)}<sub>2</sub>].
;
_journal_issue 5
_journal_name_full 'Dalton transactions (Cambridge, England : 2003)'
_journal_page_first 1765
_journal_page_last 1768
_journal_paper_doi 10.1039/d1dt03805b
_journal_volume 51
_journal_year 2022
_chemical_formula_moiety 'C18 H54 Mn N3 Si6, C43 H78 K2 N2 O4 P'
_chemical_formula_sum 'C61 H132 K2 Mn N5 O4 P Si6'
_chemical_formula_weight 1332.36
_space_group_crystal_system monoclinic
_space_group_IT_number 14
_space_group_name_Hall '-P 2yn'
_space_group_name_H-M_alt 'P 1 21/n 1'
_atom_sites_solution_hydrogens geom
_atom_sites_solution_primary dual
_audit_creation_date 2021-09-30
_audit_creation_method
;
Olex2 1.3
(compiled 2020.11.12 svn.r5f609507 for OlexSys, GUI svn.r6403)
;
_audit_update_record
;
2021-09-30 deposited with the CCDC.	2021-12-23 downloaded from the CCDC.
;
_cell_angle_alpha 90
_cell_angle_beta 102.993(6)
_cell_angle_gamma 90
_cell_formula_units_Z 4
_cell_length_a 16.9431(12)
_cell_length_b 26.5429(14)
_cell_length_c 18.8061(13)
_cell_measurement_reflns_used 14522
_cell_measurement_temperature 100
_cell_measurement_theta_max 24.999
_cell_measurement_theta_min 1.35
_cell_volume 8240.9(9)
_computing_cell_refinement 'X-Area Recipe 1.36.0.0 (STOE, 2020)'
_computing_data_collection 'X-Area WinXpose 2.0.22.0 (STOE, 2016)'
_computing_data_reduction 'X-Area X-Red 1.65.2.0 (STOE, 2020)'
_computing_molecular_graphics 'Olex2 1.3 (Dolomanov et al., 2009)'
_computing_publication_material 'Olex2 1.3 (Dolomanov et al., 2009)'
_computing_structure_refinement 'XL  (Sheldrick, 2008)'
_computing_structure_solution 'ShelXT (Sheldrick, 2015)'
_diffrn_ambient_temperature 100.0
_diffrn_detector_area_resol_mean 6.67
_diffrn_detector_type 'STOE Imaging Plate'
_diffrn_measured_fraction_theta_full 0.999
_diffrn_measured_fraction_theta_max 0.999
_diffrn_measurement_device '2-circle diffractometer'
_diffrn_measurement_device_type 'STOE IPDS 2T'
_diffrn_measurement_method '\w scans'
_diffrn_radiation_type MoK\a
_diffrn_radiation_wavelength 0.71073
_diffrn_reflns_av_R_equivalents 0.0955
_diffrn_reflns_av_unetI/netI 0.0907
_diffrn_reflns_Laue_measured_fraction_full 0.999
_diffrn_reflns_Laue_measured_fraction_max 0.999
_diffrn_reflns_limit_h_max 20
_diffrn_reflns_limit_h_min -17
_diffrn_reflns_limit_k_max 31
_diffrn_reflns_limit_k_min -27
_diffrn_reflns_limit_l_max 22
_diffrn_reflns_limit_l_min -22
_diffrn_reflns_number 45951
_diffrn_reflns_point_group_measured_fraction_full 0.999
_diffrn_reflns_point_group_measured_fraction_max 0.999
_diffrn_reflns_theta_full 24.999
_diffrn_reflns_theta_max 24.999
_diffrn_reflns_theta_min 1.350
_exptl_absorpt_coefficient_mu 0.408
_exptl_absorpt_correction_T_max 0.9163
_exptl_absorpt_correction_T_min 0.7604
_exptl_absorpt_correction_type numerical
_exptl_absorpt_process_details
;
X-Area X-Red 1.63.4.0 (STOE, 2017) Statistics over combined scale factors for x file reflections:
       min. = -0.218 (run 1)   max. = 1.724 (run 1)    spread = 1.9
;
_exptl_crystal_colour 'clear yellow'
_exptl_crystal_colour_lustre clear
_exptl_crystal_colour_primary yellow
_exptl_crystal_density_diffrn 1.074
_exptl_crystal_description block
_exptl_crystal_F_000 2908
_exptl_crystal_size_max 0.747
_exptl_crystal_size_mid 0.695
_exptl_crystal_size_min 0.392
_refine_diff_density_max 0.257
_refine_diff_density_min -0.337
_refine_diff_density_rms 0.055
_refine_ls_extinction_method none
_refine_ls_goodness_of_fit_ref 0.908
_refine_ls_hydrogen_treatment constr
_refine_ls_matrix_type full
_refine_ls_number_parameters 774
_refine_ls_number_reflns 14522
_refine_ls_number_restraints 12
_refine_ls_restrained_S_all 0.909
_refine_ls_R_factor_all 0.0887
_refine_ls_R_factor_gt 0.0407
_refine_ls_shift/su_max 0.001
_refine_ls_shift/su_mean 0.000
_refine_ls_structure_factor_coef Fsqd
_refine_ls_weighting_details 'w=1/[\s^2^(Fo^2^)+(0.0447P)^2^] where P=(Fo^2^+2Fc^2^)/3'
_refine_ls_weighting_scheme calc
_refine_ls_wR_factor_gt 0.0813
_refine_ls_wR_factor_ref 0.0906
_reflns_Friedel_coverage 0.000
_reflns_number_gt 9138
_reflns_number_total 14522
_reflns_threshold_expression 'I > 2\s(I)'
_cod_data_source_file d1dt03805b2.cif
_cod_data_source_block 2a_sidipppk2_mnl3
_cod_depositor_comments 'Adding full bibliography for 7709171--7709174.cif.'
_cod_database_code 7709173
_shelx_shelxl_version_number 2016/6
_shelx_space_group_comment
;
The symmetry employed for this shelxl refinement is uniquely defined
by the following loop, which should always be used as a source of
symmetry information in preference to the above space-group names.
They are only intended as comments.
;
_shelx_estimated_absorpt_t_max 0.856
_shelx_estimated_absorpt_t_min 0.750
_olex2_refinement_description
;
1. Fixed Uiso
 At 1.2 times of:
  All C(H) groups, All C(H,H) groups
 At 1.5 times of:
  All C(H,H,H) groups
2. Uiso/Uaniso restraints and constraints
Uanis(C1AA) \\sim Ueq, Uanis(C2A) \\sim Ueq: with sigma of 0.01 and sigma for
terminal atoms of 0.02
3. Others
 Fixed Sof: C0AA(0.5) H0AA(0.5) H0AB(0.5) H0AC(0.5) C1AA(0.5) H1AA(0.5)
 H1AB(0.5) C2A(0.5) H2AA(0.5) H2AB(0.5) C1A(0.5) H1AC(0.5) H1AD(0.5) H1AE(0.5)
4.a Ternary CH refined with riding coordinates:
 C00N(H00N), C012(H012), C01B(H01F), C01U(H01Z)
4.b Secondary CH2 refined with riding coordinates:
 C3(H3A,H3B), C2(H2A,H2B), C014(H01A,H01B), C019(H01C,H01D), C01J(H01N,H01O),
 C01O(H01S,H01T), C01P(H01U,H01V), C022(H02G,H02H), C023(H02I,H02J), C1AA(H1AA,
 H1AB), C2A(H2AA,H2AB)
4.c Aromatic/amide H refined with riding coordinates:
 C00O(H00O), C00R(H00R), C00Y(H00Y), C011(H011), C01A(H01E), C01I(H01M)
4.d Idealised Me refined as rotating group:
 C00M(H00D,H00E,H00F), C00T(H00G,H00H,H00I), C00V(H00A,H00B,H00C), C00W(H00J,
 H00K,H00L), C013(H5,H,HA), C015(H6,HB,HC), C016(H7,HD,HE), C017(H8,HF,HG),
 C018(H9,HH,HI), C01C(H10,HJ,HK), C01D(H11,HL,HM), C01E(H12,HN,HO), C01F(H01G,
 H01H,H01I), C01G(H01J,H01K,H01L), C01H(H13,HP,HQ), C01K(H01P,H01Q,H01R),
 C01L(H14,HR,HS), C01M(H15,HT,HU), C01N(H16,HV,HW), C01Q(H17,HX,HY), C01R(H18,
 HZ,H20), C01S(H19,H21,H22), C01T(H01W,H01X,H01Y), C01V(H01,H23,H24), C01W(H1,
 H25,H26), C01X(H2,H27,H28), C01Y(H3,H29,H30), C01Z(H4,H31,H32), C020(H02A,H02B,
 H02C), C021(H02D,H02E,H02F), C024(H02K,H02L,H02M), C025(H02N,H02O,H02P),
 C026(H02Q,H02R,H02S), C0AA(H0AA,H0AB,H0AC), C1A(H1AC,H1AD,H1AE)
;
_olex2_submission_special_instructions 'No special instructions were received'

loop_
_space_group_symop_operation_xyz
'x, y, z'
'-x+1/2, y+1/2, -z+1/2'
'-x, -y, -z'
'x-1/2, -y-1/2, z-1/2'

loop_
_atom_site_label
_atom_site_type_symbol
_atom_site_fract_x
_atom_site_fract_y
_atom_site_fract_z
_atom_site_U_iso_or_equiv
_atom_site_adp_type
_atom_site_occupancy
_atom_site_site_symmetry_order
_atom_site_calc_flag
_atom_site_refinement_flags_posn
_atom_site_refinement_flags_adp
_atom_site_refinement_flags_occupancy
_atom_site_disorder_assembly
_atom_site_disorder_group
Mn1 Mn 0.76164(2) 0.49209(2) 0.78085(2) 0.02293(9) Uani 1 1 d . . . . .
K1 K 0.27742(3) 0.86706(2) 0.82828(3) 0.03179(14) Uani 1 1 d . . . . .
K2 K 0.36765(4) 0.71462(2) 0.62461(3) 0.04315(17) Uani 1 1 d . . . . .
P1 P 0.29970(4) 0.75992(3) 0.75648(4) 0.03002(16) Uani 1 1 d . . . . .
Si2 Si 0.89065(4) 0.56319(3) 0.72194(4) 0.02541(16) Uani 1 1 d . . . . .
Si6 Si 0.73254(4) 0.39252(3) 0.68096(4) 0.02747(17) Uani 1 1 d . . . . .
Si1 Si 0.80169(4) 0.60760(3) 0.82776(4) 0.02918(17) Uani 1 1 d . . . . .
Si5 Si 0.64263(4) 0.48522(3) 0.61799(4) 0.02676(17) Uani 1 1 d . . . . .
Si4 Si 0.66288(4) 0.45332(3) 0.90093(4) 0.03039(18) Uani 1 1 d . . . . .
Si3 Si 0.84460(4) 0.44618(3) 0.93930(4) 0.03009(18) Uani 1 1 d . . . . .
O1 O 0.24700(10) 0.96014(6) 0.75459(9) 0.0330(4) Uani 1 1 d . . . . .
O2 O 0.42871(10) 0.89680(7) 0.89990(9) 0.0342(4) Uani 1 1 d . . . . .
O3 O 0.31358(12) 0.80707(7) 0.55896(10) 0.0428(5) Uani 1 1 d . . . . .
N2 N 0.25494(11) 0.66182(7) 0.78690(10) 0.0242(5) Uani 1 1 d . . . . .
N1 N 0.21669(12) 0.71884(7) 0.85671(10) 0.0241(5) Uani 1 1 d . . . . .
N4 N 0.82100(11) 0.55915(7) 0.77419(10) 0.0249(5) Uani 1 1 d . . . . .
N3 N 0.75517(12) 0.46154(8) 0.88101(10) 0.0270(5) Uani 1 1 d . . . . .
N5 N 0.70951(11) 0.45456(7) 0.68520(10) 0.0240(5) Uani 1 1 d . . . . .
O4 O 0.50819(13) 0.72180(10) 0.57903(12) 0.0668(7) Uani 1 1 d . . . . .
C1 C 0.25804(14) 0.71387(9) 0.79988(12) 0.0232(5) Uani 1 1 d . . . . .
C00L C 0.23003(14) 0.78509(9) 0.94758(13) 0.0263(6) Uani 1 1 d . . . . .
C00M C 0.90997(15) 0.50085(10) 0.68264(13) 0.0320(6) Uani 1 1 d . . . . .
H00D H 0.933224 0.477568 0.722262 0.048 Uiso 1 1 calc R U . . .
H00E H 0.947957 0.505259 0.650771 0.048 Uiso 1 1 calc R U . . .
H00F H 0.858862 0.487068 0.654283 0.048 Uiso 1 1 calc R U . . .
C00N C 0.07977(15) 0.76993(10) 0.76067(13) 0.0298(6) Uani 1 1 d . . . . .
H00N H 0.113370 0.741768 0.748038 0.036 Uiso 1 1 calc R U . . .
C00O C 0.20263(15) 0.83103(9) 0.96953(14) 0.0307(6) Uani 1 1 d . . . . .
H00O H 0.229413 0.845290 1.014881 0.037 Uiso 1 1 calc R U . . .
C00P C 0.30079(14) 0.63816(9) 0.74126(13) 0.0243(6) Uani 1 1 d . . . . .
C00Q C 0.12383(14) 0.79120(9) 0.83442(13) 0.0263(6) Uani 1 1 d . . . . .
C00R C 0.13807(15) 0.85588(10) 0.92709(14) 0.0321(6) Uani 1 1 d . . . . .
H00R H 0.120618 0.886946 0.943406 0.039 Uiso 1 1 calc R U . . .
C00S C 0.19026(14) 0.76602(9) 0.87867(13) 0.0238(6) Uani 1 1 d . . . . .
C00T C 0.57916(15) 0.46731(11) 0.81960(14) 0.0380(7) Uani 1 1 d . . . . .
H00G H 0.581077 0.502978 0.806621 0.057 Uiso 1 1 calc R U . . .
H00H H 0.526862 0.459856 0.831306 0.057 Uiso 1 1 calc R U . . .
H00I H 0.585768 0.446422 0.778370 0.057 Uiso 1 1 calc R U . . .
C00U C 0.38445(15) 0.63081(9) 0.76648(14) 0.0320(6) Uani 1 1 d . . . . .
C00V C -0.00287(15) 0.74814(10) 0.76440(15) 0.0382(7) Uani 1 1 d . . . . .
H00A H 0.004178 0.722975 0.803459 0.057 Uiso 1 1 calc R U . . .
H00B H -0.027617 0.732213 0.717694 0.057 Uiso 1 1 calc R U . . .
H00C H -0.038051 0.775272 0.774437 0.057 Uiso 1 1 calc R U . . .
C00W C 0.93388(15) 0.47055(10) 0.90605(14) 0.0334(6) Uani 1 1 d . . . . .
H00J H 0.934659 0.455103 0.858881 0.050 Uiso 1 1 calc R U . . .
H00K H 0.983942 0.462046 0.941483 0.050 Uiso 1 1 calc R U . . .
H00L H 0.929643 0.507221 0.900422 0.050 Uiso 1 1 calc R U . . .
C00X C 0.25870(15) 0.62139(9) 0.67237(13) 0.0277(6) Uani 1 1 d . . . . .
C00Y C 0.09809(15) 0.83613(9) 0.86072(14) 0.0296(6) Uani 1 1 d . . . . .
H00Y H 0.052465 0.853339 0.832576 0.036 Uiso 1 1 calc R U . . .
C3 C 0.22468(15) 0.63303(9) 0.84104(13) 0.0277(6) Uani 1 1 d . . . . .
H3A H 0.269526 0.619879 0.879735 0.033 Uiso 1 1 calc R U . . .
H3B H 0.190034 0.604669 0.818399 0.033 Uiso 1 1 calc R U . . .
C2 C 0.17613(15) 0.67260(9) 0.87045(13) 0.0284(6) Uani 1 1 d . . . . .
H2A H 0.118630 0.672368 0.843874 0.034 Uiso 1 1 calc R U . . .
H2B H 0.179273 0.667770 0.923210 0.034 Uiso 1 1 calc R U . . .
C011 C 0.30421(18) 0.59938(10) 0.62657(14) 0.0378(7) Uani 1 1 d . . . . .
H011 H 0.277618 0.588338 0.579184 0.045 Uiso 1 1 calc R U . . .
C012 C 0.16804(16) 0.62744(10) 0.64824(14) 0.0340(6) Uani 1 1 d . . . . .
H012 H 0.147300 0.634696 0.692942 0.041 Uiso 1 1 calc R U . . .
C013 C 0.54612(15) 0.44845(11) 0.58426(15) 0.0412(7) Uani 1 1 d . . . . .
H5 H 0.558097 0.417676 0.559882 0.062 Uiso 1 1 calc R U . . .
H H 0.507455 0.469086 0.549681 0.062 Uiso 1 1 calc R U . . .
HA H 0.522689 0.439497 0.625694 0.062 Uiso 1 1 calc R U . . .
C014 C 0.50647(16) 0.87547(12) 0.90072(16) 0.0442(7) Uani 1 1 d . . . . .
H01A H 0.529109 0.860209 0.949038 0.053 Uiso 1 1 calc R U . . .
H01B H 0.543981 0.902226 0.892161 0.053 Uiso 1 1 calc R U . . .
C015 C 0.80543(17) 0.67164(10) 0.78641(15) 0.0405(7) Uani 1 1 d . . . . .
H6 H 0.860795 0.678715 0.781706 0.061 Uiso 1 1 calc R U . . .
HB H 0.788791 0.697088 0.817850 0.061 Uiso 1 1 calc R U . . .
HC H 0.768657 0.672557 0.738074 0.061 Uiso 1 1 calc R U . . .
C016 C 0.99193(15) 0.58696(11) 0.77319(14) 0.0374(7) Uani 1 1 d . . . . .
H7 H 0.985742 0.620865 0.791846 0.056 Uiso 1 1 calc R U . . .
HD H 1.029363 0.588114 0.740364 0.056 Uiso 1 1 calc R U . . .
HE H 1.013516 0.564313 0.814092 0.056 Uiso 1 1 calc R U . . .
C017 C 0.74255(17) 0.37117(10) 0.58770(14) 0.0398(7) Uani 1 1 d . . . . .
H8 H 0.691283 0.376893 0.552326 0.060 Uiso 1 1 calc R U . . .
HF H 0.755817 0.335195 0.589236 0.060 Uiso 1 1 calc R U . . .
HG H 0.785757 0.390342 0.573111 0.060 Uiso 1 1 calc R U . . .
C018 C 0.61210(16) 0.54755(10) 0.64938(14) 0.0366(7) Uani 1 1 d . . . . .
H9 H 0.582984 0.542362 0.688303 0.055 Uiso 1 1 calc R U . . .
HH H 0.576761 0.564995 0.608359 0.055 Uiso 1 1 calc R U . . .
HI H 0.660528 0.567973 0.667943 0.055 Uiso 1 1 calc R U . . .
C019 C 0.17100(16) 0.98543(11) 0.74518(15) 0.0389(7) Uani 1 1 d . . . . .
H01C H 0.138197 0.979289 0.695327 0.047 Uiso 1 1 calc R U . . .
H01D H 0.179960 1.022174 0.751431 0.047 Uiso 1 1 calc R U . . .
C01A C 0.38684(19) 0.59361(10) 0.64948(16) 0.0430(7) Uani 1 1 d . . . . .
H01E H 0.416650 0.579078 0.617488 0.052 Uiso 1 1 calc R U . . .
C01B C 0.30100(16) 0.75742(10) 0.99509(13) 0.0332(6) Uani 1 1 d . . . . .
H01F H 0.301553 0.722570 0.975020 0.040 Uiso 1 1 calc R U . . .
C01C C 0.68384(16) 0.49961(10) 0.53565(13) 0.0351(6) Uani 1 1 d . . . . .
H10 H 0.730785 0.521992 0.549568 0.053 Uiso 1 1 calc R U . . .
HJ H 0.641914 0.516157 0.498598 0.053 Uiso 1 1 calc R U . . .
HK H 0.700361 0.468204 0.515749 0.053 Uiso 1 1 calc R U . . .
C01D C 0.64344(17) 0.49518(11) 0.97631(15) 0.0441(7) Uani 1 1 d . . . . .
H11 H 0.679256 0.485285 1.022709 0.066 Uiso 1 1 calc R U . . .
HL H 0.586873 0.491660 0.979845 0.066 Uiso 1 1 calc R U . . .
HM H 0.654104 0.530319 0.965520 0.066 Uiso 1 1 calc R U . . .
C01E C 0.69697(17) 0.60154(10) 0.84404(16) 0.0436(7) Uani 1 1 d . . . . .
H12 H 0.657257 0.603769 0.797390 0.065 Uiso 1 1 calc R U . . .
HN H 0.687345 0.628747 0.876291 0.065 Uiso 1 1 calc R U . . .
HO H 0.691549 0.568946 0.866943 0.065 Uiso 1 1 calc R U . . .
C01F C 0.35018(17) 0.95393(11) 0.95401(15) 0.0435(7) Uani 1 1 d . . . . .
H01G H 0.322578 0.965947 0.905513 0.065 Uiso 1 1 calc R U . . .
H01H H 0.353860 0.981428 0.989373 0.065 Uiso 1 1 calc R U . . .
H01I H 0.319509 0.925920 0.968473 0.065 Uiso 1 1 calc R U . . .
C01G C 0.37669(17) 0.95813(11) 0.72493(15) 0.0430(7) Uani 1 1 d . . . . .
H01J H 0.406587 0.968596 0.688463 0.065 Uiso 1 1 calc R U . . .
H01K H 0.375352 0.921255 0.727138 0.065 Uiso 1 1 calc R U . . .
H01L H 0.403618 0.971501 0.772820 0.065 Uiso 1 1 calc R U . . .
C01H C 0.64453(17) 0.38717(11) 0.93046(15) 0.0436(7) Uani 1 1 d . . . . .
H13 H 0.652287 0.363239 0.892942 0.065 Uiso 1 1 calc R U . . .
HP H 0.588998 0.384440 0.937212 0.065 Uiso 1 1 calc R U . . .
HQ H 0.682785 0.379509 0.976563 0.065 Uiso 1 1 calc R U . . .
C01I C 0.42661(16) 0.60868(10) 0.71816(16) 0.0387(7) Uani 1 1 d . . . . .
H01M H 0.483528 0.604036 0.733176 0.046 Uiso 1 1 calc R U . . .
C01J C 0.29220(17) 0.97796(11) 0.70419(15) 0.0417(7) Uani 1 1 d . . . . .
H01N H 0.293147 1.015255 0.704527 0.050 Uiso 1 1 calc R U . . .
H01O H 0.266142 0.966645 0.654273 0.050 Uiso 1 1 calc R U . . .
C01K C 0.12668(16) 0.96625(11) 0.80053(16) 0.0433(7) Uani 1 1 d . . . . .
H01P H 0.115575 0.930205 0.792551 0.065 Uiso 1 1 calc R U . . .
H01Q H 0.075472 0.984542 0.795412 0.065 Uiso 1 1 calc R U . . .
H01R H 0.160103 0.971483 0.849730 0.065 Uiso 1 1 calc R U . . .
C01L C 0.86303(17) 0.37634(10) 0.95092(15) 0.0423(7) Uani 1 1 d . . . . .
H14 H 0.814524 0.359963 0.960292 0.063 Uiso 1 1 calc R U . . .
HR H 0.908904 0.370322 0.992176 0.063 Uiso 1 1 calc R U . . .
HS H 0.875239 0.362404 0.906344 0.063 Uiso 1 1 calc R U . . .
C01M C 0.83177(16) 0.37715(10) 0.74385(14) 0.0380(7) Uani 1 1 d . . . . .
H15 H 0.875436 0.394777 0.727642 0.057 Uiso 1 1 calc R U . . .
HT H 0.841109 0.340730 0.743369 0.057 Uiso 1 1 calc R U . . .
HU H 0.830773 0.387900 0.793493 0.057 Uiso 1 1 calc R U . . .
C01N C 0.85928(17) 0.60617(10) 0.64140(14) 0.0395(7) Uani 1 1 d . . . . .
H16 H 0.804293 0.597540 0.614869 0.059 Uiso 1 1 calc R U . . .
HV H 0.896760 0.602299 0.608960 0.059 Uiso 1 1 calc R U . . .
HW H 0.860388 0.641150 0.658293 0.059 Uiso 1 1 calc R U . . .
C01O C 0.43353(17) 0.93636(12) 0.95196(15) 0.0441(7) Uani 1 1 d . . . . .
H01S H 0.465164 0.964774 0.938567 0.053 Uiso 1 1 calc R U . . .
H01T H 0.461575 0.924108 1.000838 0.053 Uiso 1 1 calc R U . . .
C01P C 0.34662(19) 0.84783(11) 0.60588(16) 0.0470(8) Uani 1 1 d . . . . .
H01U H 0.327206 0.845966 0.651682 0.056 Uiso 1 1 calc R U . . .
H01V H 0.328571 0.880310 0.581766 0.056 Uiso 1 1 calc R U . . .
C01Q C 0.65633(17) 0.34981(10) 0.70835(16) 0.0426(7) Uani 1 1 d . . . . .
H17 H 0.651522 0.358226 0.757939 0.064 Uiso 1 1 calc R U . . .
HX H 0.674006 0.314742 0.706948 0.064 Uiso 1 1 calc R U . . .
HY H 0.603636 0.354148 0.674475 0.064 Uiso 1 1 calc R U . . .
C01R C 0.87291(19) 0.61048(12) 0.91982(15) 0.0507(8) Uani 1 1 d . . . . .
H18 H 0.867814 0.579589 0.946988 0.076 Uiso 1 1 calc R U . . .
HZ H 0.859453 0.639647 0.946775 0.076 Uiso 1 1 calc R U . . .
H20 H 0.928650 0.613692 0.913787 0.076 Uiso 1 1 calc R U . . .
C01S C 0.85288(17) 0.47066(12) 1.03425(14) 0.0444(7) Uani 1 1 d . . . . .
H19 H 0.842969 0.507059 1.032469 0.067 Uiso 1 1 calc R U . . .
H21 H 0.907331 0.463853 1.063682 0.067 Uiso 1 1 calc R U . . .
H22 H 0.812676 0.453845 1.056220 0.067 Uiso 1 1 calc R U . . .
C01T C 0.14554(18) 0.67251(11) 0.59701(16) 0.0497(8) Uani 1 1 d . . . . .
H01W H 0.169881 0.703168 0.621590 0.075 Uiso 1 1 calc R U . . .
H01X H 0.086494 0.676211 0.583838 0.075 Uiso 1 1 calc R U . . .
H01Y H 0.165825 0.667018 0.552757 0.075 Uiso 1 1 calc R U . . .
C01U C 0.42811(17) 0.64467(11) 0.84383(16) 0.0463(8) Uani 1 1 d . . . . .
H01Z H 0.387688 0.661053 0.867798 0.056 Uiso 1 1 calc R U . . .
C01V C 0.07022(18) 0.80948(11) 0.69974(15) 0.0486(8) Uani 1 1 d . . . . .
H01 H 0.035173 0.836790 0.709444 0.073 Uiso 1 1 calc R U . . .
H23 H 0.045887 0.793737 0.652789 0.073 Uiso 1 1 calc R U . . .
H24 H 0.123518 0.823139 0.698093 0.073 Uiso 1 1 calc R U . . .
C01W C 0.49858(18) 0.83641(12) 0.84302(18) 0.0552(9) Uani 1 1 d . . . . .
H1 H 0.483683 0.852448 0.794927 0.083 Uiso 1 1 calc R U . . .
H25 H 0.456518 0.812224 0.848158 0.083 Uiso 1 1 calc R U . . .
H26 H 0.550348 0.818779 0.847906 0.083 Uiso 1 1 calc R U . . .
C01X C 0.43716(19) 0.84487(12) 0.62269(17) 0.0547(8) Uani 1 1 d . . . . .
H2 H 0.455802 0.843747 0.577020 0.082 Uiso 1 1 calc R U . . .
H27 H 0.454946 0.814366 0.651152 0.082 Uiso 1 1 calc R U . . .
H28 H 0.460001 0.874569 0.650914 0.082 Uiso 1 1 calc R U . . .
C01Y C 0.12605(18) 0.57983(11) 0.61424(16) 0.0484(8) Uani 1 1 d . . . . .
H3 H 0.140156 0.573621 0.567243 0.073 Uiso 1 1 calc R U . . .
H29 H 0.067264 0.583926 0.606655 0.073 Uiso 1 1 calc R U . . .
H30 H 0.143646 0.551212 0.646891 0.073 Uiso 1 1 calc R U . . .
C01Z C 0.29342(19) 0.75254(11) 1.07429(14) 0.0444(7) Uani 1 1 d . . . . .
H4 H 0.294616 0.786122 1.096164 0.067 Uiso 1 1 calc R U . . .
H31 H 0.338628 0.732453 1.101796 0.067 Uiso 1 1 calc R U . . .
H32 H 0.242142 0.735910 1.075686 0.067 Uiso 1 1 calc R U . . .
C020 C 0.4588(2) 0.59725(13) 0.88744(17) 0.0596(9) Uani 1 1 d . . . . .
H02A H 0.413175 0.574626 0.887694 0.089 Uiso 1 1 calc R U . . .
H02B H 0.484720 0.606602 0.937681 0.089 Uiso 1 1 calc R U . . .
H02C H 0.498269 0.580110 0.864915 0.089 Uiso 1 1 calc R U . . .
C021 C 0.38091(17) 0.78236(13) 0.99107(17) 0.0555(9) Uani 1 1 d . . . . .
H02D H 0.386317 0.782895 0.940278 0.083 Uiso 1 1 calc R U . . .
H02E H 0.425945 0.763272 1.020859 0.083 Uiso 1 1 calc R U . . .
H02F H 0.381862 0.816941 1.009498 0.083 Uiso 1 1 calc R U . . .
C022 C 0.2276(2) 0.80927(12) 0.53612(18) 0.0562(9) Uani 1 1 d . . . . .
H02G H 0.210526 0.843489 0.518045 0.067 Uiso 1 1 calc R U . . .
H02H H 0.202744 0.801694 0.577786 0.067 Uiso 1 1 calc R U . . .
C023 C 0.5144(2) 0.74009(13) 0.50999(19) 0.0606(10) Uani 1 1 d . . . . .
H02I H 0.554920 0.720195 0.491421 0.073 Uiso 1 1 calc R U . . .
H02J H 0.532037 0.775731 0.514012 0.073 Uiso 1 1 calc R U . . .
C024 C 0.2001(2) 0.77111(13) 0.47605(18) 0.0630(10) Uani 1 1 d . . . . .
H02K H 0.219406 0.781194 0.432780 0.094 Uiso 1 1 calc R U . . .
H02L H 0.140801 0.769442 0.463811 0.094 Uiso 1 1 calc R U . . .
H02M H 0.222256 0.737935 0.492581 0.094 Uiso 1 1 calc R U . . .
C025 C 0.49639(19) 0.68186(13) 0.8460(2) 0.0745(12) Uani 1 1 d . . . . .
H02N H 0.539200 0.665883 0.826451 0.112 Uiso 1 1 calc R U . . .
H02O H 0.518442 0.692344 0.896506 0.112 Uiso 1 1 calc R U . . .
H02P H 0.475731 0.711412 0.816361 0.112 Uiso 1 1 calc R U . . .
C026 C 0.4341(2) 0.73574(14) 0.45933(18) 0.0702(11) Uani 1 1 d . . . . .
H02Q H 0.437604 0.747752 0.410871 0.105 Uiso 1 1 calc R U . . .
H02R H 0.394590 0.756176 0.477485 0.105 Uiso 1 1 calc R U . . .
H02S H 0.416762 0.700422 0.456087 0.105 Uiso 1 1 calc R U . . .
C0AA C 0.6024(6) 0.7378(5) 0.6834(8) 0.093(5) Uani 0.5 1 d . . P A 1
H0AA H 0.566500 0.762755 0.698218 0.140 Uiso 0.5 1 calc R U P A 1
H0AB H 0.658854 0.748259 0.701124 0.140 Uiso 0.5 1 calc R U P A 1
H0AC H 0.594013 0.704943 0.704224 0.140 Uiso 0.5 1 calc R U P A 1
C1AA C 0.5894(4) 0.7352(3) 0.6269(5) 0.0423(17) Uani 0.5 1 d . U P A 1
H1AA H 0.628314 0.710541 0.615175 0.051 Uiso 0.5 1 calc R U P A 1
H1AB H 0.604124 0.768277 0.609232 0.051 Uiso 0.5 1 calc R U P A 1
C2A C 0.5749(6) 0.7011(4) 0.6334(6) 0.094(3) Uani 0.5 1 d . U P A 2
H2AA H 0.569760 0.663975 0.633251 0.113 Uiso 0.5 1 calc R U P A 2
H2AB H 0.626306 0.709395 0.619266 0.113 Uiso 0.5 1 calc R U P A 2
C1A C 0.5793(6) 0.7192(5) 0.7059(7) 0.071(4) Uani 0.5 1 d . . P A 2
H1AC H 0.545193 0.749197 0.703946 0.107 Uiso 0.5 1 calc R U P A 2
H1AD H 0.635491 0.727763 0.728767 0.107 Uiso 0.5 1 calc R U P A 2
H1AE H 0.560103 0.692910 0.734515 0.107 Uiso 0.5 1 calc R U P A 2

loop_
_atom_site_aniso_label
_atom_site_aniso_U_11
_atom_site_aniso_U_22
_atom_site_aniso_U_33
_atom_site_aniso_U_23
_atom_site_aniso_U_13
_atom_site_aniso_U_12
Mn1 0.02188(19) 0.0277(2) 0.01821(19) 0.00012(16) 0.00229(15) -0.00006(17)
K1 0.0294(3) 0.0277(3) 0.0378(3) -0.0009(3) 0.0065(3) -0.0020(3)
K2 0.0521(4) 0.0389(4) 0.0474(4) 0.0090(3) 0.0303(3) 0.0095(3)
P1 0.0320(4) 0.0277(4) 0.0336(4) -0.0003(3) 0.0143(3) -0.0018(3)
Si2 0.0248(4) 0.0285(4) 0.0221(4) 0.0023(3) 0.0034(3) -0.0003(3)
Si6 0.0285(4) 0.0300(4) 0.0237(4) -0.0025(3) 0.0056(3) -0.0015(3)
Si1 0.0305(4) 0.0292(4) 0.0268(4) -0.0036(3) 0.0042(3) 0.0008(3)
Si5 0.0219(4) 0.0354(4) 0.0213(4) 0.0005(3) 0.0014(3) -0.0003(3)
Si4 0.0285(4) 0.0398(4) 0.0234(4) 0.0027(3) 0.0068(3) -0.0005(3)
Si3 0.0285(4) 0.0406(4) 0.0199(4) 0.0056(3) 0.0028(3) 0.0017(3)
O1 0.0312(10) 0.0355(10) 0.0322(10) 0.0071(8) 0.0066(8) 0.0033(9)
O2 0.0267(10) 0.0419(11) 0.0330(11) 0.0014(9) 0.0046(8) -0.0014(9)
O3 0.0536(13) 0.0406(12) 0.0369(12) 0.0060(9) 0.0158(10) 0.0079(10)
N2 0.0242(11) 0.0265(11) 0.0230(11) -0.0013(9) 0.0080(9) -0.0003(9)
N1 0.0306(12) 0.0219(11) 0.0216(11) -0.0025(9) 0.0098(9) -0.0028(9)
N4 0.0254(11) 0.0279(11) 0.0204(11) -0.0007(9) 0.0028(9) 0.0017(9)
N3 0.0278(11) 0.0315(12) 0.0215(11) 0.0032(9) 0.0054(9) -0.0005(10)
N5 0.0226(11) 0.0290(12) 0.0201(11) -0.0009(9) 0.0046(9) -0.0012(9)
O4 0.0491(14) 0.104(2) 0.0537(15) 0.0048(14) 0.0250(12) 0.0169(14)
C1 0.0195(13) 0.0259(13) 0.0226(14) -0.0026(11) 0.0017(10) 0.0018(11)
C00L 0.0270(14) 0.0282(14) 0.0250(14) -0.0032(11) 0.0086(11) -0.0048(12)
C00M 0.0270(14) 0.0419(17) 0.0285(15) 0.0012(12) 0.0091(12) 0.0007(13)
C00N 0.0255(14) 0.0354(15) 0.0270(15) -0.0042(12) 0.0027(11) -0.0010(12)
C00O 0.0350(15) 0.0301(15) 0.0274(15) -0.0077(12) 0.0079(12) -0.0047(13)
C00P 0.0273(13) 0.0210(13) 0.0275(14) -0.0027(11) 0.0124(11) -0.0012(11)
C00Q 0.0239(13) 0.0292(14) 0.0280(14) -0.0005(11) 0.0103(11) -0.0038(11)
C00R 0.0339(15) 0.0270(14) 0.0378(17) -0.0081(12) 0.0127(13) -0.0004(12)
C00S 0.0271(14) 0.0236(13) 0.0236(14) -0.0008(11) 0.0120(11) -0.0019(11)
C00T 0.0257(14) 0.0530(18) 0.0360(16) 0.0021(14) 0.0083(12) -0.0013(13)
C00U 0.0283(14) 0.0279(14) 0.0404(16) -0.0021(12) 0.0087(12) -0.0002(12)
C00V 0.0245(14) 0.0442(18) 0.0429(17) -0.0089(14) 0.0012(12) -0.0018(13)
C00W 0.0289(14) 0.0423(16) 0.0256(15) 0.0053(12) -0.0013(11) 0.0041(13)
C00X 0.0310(14) 0.0281(14) 0.0254(14) 0.0013(11) 0.0093(12) 0.0007(12)
C00Y 0.0225(13) 0.0298(15) 0.0381(16) 0.0016(12) 0.0103(12) 0.0010(12)
C3 0.0351(15) 0.0246(14) 0.0235(14) 0.0009(11) 0.0066(11) -0.0006(12)
C2 0.0352(15) 0.0271(14) 0.0256(14) -0.0018(11) 0.0126(12) -0.0046(12)
C011 0.0534(19) 0.0360(16) 0.0267(15) -0.0020(12) 0.0148(14) 0.0028(15)
C012 0.0343(15) 0.0448(17) 0.0216(14) -0.0037(12) 0.0035(12) 0.0026(13)
C013 0.0295(15) 0.0541(19) 0.0358(17) 0.0097(14) -0.0018(13) -0.0061(14)
C014 0.0294(16) 0.058(2) 0.0446(18) 0.0033(15) 0.0059(13) 0.0031(15)
C015 0.0456(17) 0.0324(16) 0.0449(18) -0.0041(13) 0.0130(14) 0.0017(14)
C016 0.0303(15) 0.0450(17) 0.0361(17) -0.0010(13) 0.0057(12) -0.0053(13)
C017 0.0498(18) 0.0383(17) 0.0327(16) -0.0028(13) 0.0121(14) 0.0037(14)
C018 0.0347(15) 0.0425(17) 0.0310(16) 0.0057(13) 0.0038(12) 0.0092(13)
C019 0.0341(16) 0.0410(17) 0.0391(17) 0.0059(13) 0.0030(13) 0.0033(14)
C01A 0.055(2) 0.0384(17) 0.0450(19) -0.0004(14) 0.0308(16) 0.0079(15)
C01B 0.0380(16) 0.0338(15) 0.0252(14) -0.0032(12) 0.0017(12) 0.0026(13)
C01C 0.0351(15) 0.0433(17) 0.0254(15) 0.0014(12) 0.0035(12) -0.0018(13)
C01D 0.0439(17) 0.057(2) 0.0346(17) 0.0003(14) 0.0156(14) 0.0029(15)
C01E 0.0503(18) 0.0368(16) 0.0502(19) -0.0136(14) 0.0252(15) -0.0018(15)
C01F 0.0493(18) 0.0439(18) 0.0396(18) -0.0042(14) 0.0146(14) -0.0038(15)
C01G 0.0433(17) 0.0487(18) 0.0400(17) 0.0029(14) 0.0157(14) -0.0039(15)
C01H 0.0369(16) 0.0532(19) 0.0413(18) 0.0071(14) 0.0100(14) -0.0066(15)
C01I 0.0287(15) 0.0350(16) 0.055(2) -0.0005(14) 0.0151(14) 0.0054(13)
C01J 0.0433(17) 0.0442(18) 0.0378(17) 0.0111(14) 0.0095(14) 0.0010(14)
C01K 0.0316(16) 0.0445(18) 0.0523(19) 0.0082(15) 0.0064(14) 0.0010(14)
C01L 0.0419(17) 0.0491(18) 0.0346(17) 0.0163(14) 0.0059(13) 0.0066(14)
C01M 0.0423(17) 0.0334(16) 0.0361(16) -0.0003(13) 0.0045(13) 0.0063(13)
C01N 0.0490(18) 0.0414(17) 0.0281(15) 0.0039(13) 0.0085(13) 0.0017(14)
C01O 0.0398(17) 0.058(2) 0.0326(17) -0.0055(15) 0.0032(13) -0.0077(15)
C01P 0.070(2) 0.0349(17) 0.0425(19) 0.0051(14) 0.0267(16) -0.0001(16)
C01Q 0.0472(18) 0.0378(17) 0.0464(19) -0.0015(14) 0.0180(15) -0.0050(14)
C01R 0.061(2) 0.053(2) 0.0323(17) -0.0127(15) -0.0017(15) 0.0136(17)
C01S 0.0352(16) 0.070(2) 0.0257(16) 0.0042(14) 0.0017(13) 0.0003(15)
C01T 0.0479(19) 0.0467(19) 0.0468(19) -0.0009(15) -0.0059(15) 0.0035(15)
C01U 0.0309(16) 0.0513(19) 0.052(2) -0.0191(16) -0.0013(14) 0.0068(15)
C01V 0.0509(19) 0.059(2) 0.0321(17) 0.0054(15) 0.0007(14) -0.0039(16)
C01W 0.0423(18) 0.053(2) 0.076(2) -0.0051(18) 0.0244(17) -0.0026(16)
C01X 0.064(2) 0.053(2) 0.048(2) -0.0024(16) 0.0134(17) 0.0019(18)
C01Y 0.0477(19) 0.0484(19) 0.0441(19) -0.0017(15) -0.0004(15) -0.0051(16)
C01Z 0.058(2) 0.0420(18) 0.0298(16) 0.0020(14) 0.0021(14) -0.0005(15)
C020 0.056(2) 0.073(2) 0.0422(19) -0.0072(17) -0.0060(16) 0.0188(19)
C021 0.0382(18) 0.077(2) 0.050(2) 0.0200(17) 0.0060(15) 0.0050(17)
C022 0.058(2) 0.055(2) 0.056(2) 0.0148(17) 0.0140(17) 0.0146(17)
C023 0.065(2) 0.058(2) 0.071(3) -0.0193(19) 0.042(2) -0.0115(19)
C024 0.063(2) 0.062(2) 0.057(2) 0.0138(18) -0.0001(18) 0.0006(18)
C025 0.0358(19) 0.062(2) 0.115(3) -0.031(2) -0.0073(19) -0.0076(17)
C026 0.087(3) 0.084(3) 0.050(2) -0.0106(19) 0.037(2) -0.009(2)
C0AA 0.040(6) 0.110(11) 0.120(13) -0.061(10) -0.005(7) 0.030(6)
C1AA 0.030(4) 0.040(4) 0.063(5) 0.005(4) 0.022(3) 0.007(3)
C2A 0.071(6) 0.104(6) 0.106(7) -0.012(6) 0.015(5) 0.037(5)
C1A 0.044(6) 0.105(8) 0.065(7) 0.040(6) 0.011(5) 0.009(5)

loop_
_atom_type_symbol
_atom_type_description
_atom_type_scat_dispersion_real
_atom_type_scat_dispersion_imag
_atom_type_scat_source
C C 0.0033 0.0016 'International Tables Vol C Tables 4.2.6.8 and 6.1.1.4'
H H 0.0000 0.0000 'International Tables Vol C Tables 4.2.6.8 and 6.1.1.4'
K K 0.2009 0.2494 'International Tables Vol C Tables 4.2.6.8 and 6.1.1.4'
Mn Mn 0.3368 0.7283 'International Tables Vol C Tables 4.2.6.8 and 6.1.1.4'
N N 0.0061 0.0033 'International Tables Vol C Tables 4.2.6.8 and 6.1.1.4'
O O 0.0106 0.0060 'International Tables Vol C Tables 4.2.6.8 and 6.1.1.4'
P P 0.1023 0.0942 'International Tables Vol C Tables 4.2.6.8 and 6.1.1.4'
Si Si 0.0817 0.0704 'International Tables Vol C Tables 4.2.6.8 and 6.1.1.4'

loop_
_geom_angle_atom_site_label_1
_geom_angle_atom_site_label_2
_geom_angle_atom_site_label_3
_geom_angle
_geom_angle_site_symmetry_1
_geom_angle_site_symmetry_3
_geom_angle_publ_flag
N4 Mn1 N3 121.21(8) . . ?
N4 Mn1 N5 118.73(7) . . ?
N5 Mn1 N3 120.05(8) . . ?
P1 K1 C00L 76.98(4) . . ?
P1 K1 C00O 100.55(5) . . ?
P1 K1 C00Q 69.11(4) . . ?
P1 K1 C00R 108.74(5) . . ?
P1 K1 C00S 60.20(4) . . ?
P1 K1 C00Y 93.27(5) . . ?
O1 K1 P1 126.53(4) . . ?
O1 K1 C00L 148.47(6) . . ?
O1 K1 C00O 125.64(6) . . ?
O1 K1 C00Q 119.40(6) . . ?
O1 K1 C00R 106.13(6) . . ?
O1 K1 C00S 143.87(6) . . ?
O1 K1 C00Y 103.42(6) . . ?
O2 K1 P1 106.13(4) . . ?
O2 K1 O1 92.10(5) . . ?
O2 K1 C00L 101.38(6) . . ?
O2 K1 C00O 99.96(6) . . ?
O2 K1 C00Q 144.71(6) . . ?
O2 K1 C00R 117.08(6) . . ?
O2 K1 C00S 121.61(6) . . ?
O2 K1 C00Y 140.73(6) . . ?
C00O K1 C00L 24.18(6) . . ?
C00O K1 C00Y 42.04(6) . . ?
C00Q K1 C00L 43.40(6) . . ?
C00Q K1 C00O 49.83(6) . . ?
C00Q K1 C00R 42.72(6) . . ?
C00Q K1 C00Y 24.28(6) . . ?
C00R K1 C00L 42.40(6) . . ?
C00R K1 C00O 23.73(6) . . ?
C00R K1 C00Y 23.95(6) . . ?
C00S K1 C00L 24.52(6) . . ?
C00S K1 C00O 42.51(6) . . ?
C00S K1 C00Q 24.60(6) . . ?
C00S K1 C00R 49.34(6) . . ?
C00S K1 C00Y 42.48(6) . . ?
C00Y K1 C00L 49.60(6) . . ?
P1 K2 C00P 59.22(4) . . ?
P1 K2 C00U 67.81(5) . . ?
P1 K2 C00X 75.64(4) . . ?
P1 K2 C011 99.67(5) . . ?
P1 K2 C01A 107.58(5) . . ?
P1 K2 C01I 91.45(5) . . ?
P1 K2 C2A 122.37(17) . . ?
O3 K2 P1 82.72(4) . . ?
O3 K2 C00P 133.58(6) . . ?
O3 K2 C00U 150.40(6) . . ?
O3 K2 C00X 128.51(6) . . ?
O3 K2 C011 138.85(7) . . ?
O3 K2 C01A 159.91(7) . . ?
O3 K2 C01I 174.16(6) . . ?
O3 K2 C2A 109.6(2) . . ?
O4 K2 P1 135.56(6) . . ?
O4 K2 O3 91.29(7) . . ?
O4 K2 C00P 134.12(7) . . ?
O4 K2 C00U 111.44(7) . . ?
O4 K2 C00X 135.79(7) . . ?
O4 K2 C011 112.73(7) . . ?
O4 K2 C01A 92.77(8) . . ?
O4 K2 C01I 92.62(7) . . ?
O4 K2 C2A 22.8(2) . . ?
C00P K2 C00U 23.79(6) . . ?
C00P K2 C2A 112.9(2) . . ?
C00U K2 C2A 89.4(2) . . ?
C00X K2 C00P 24.19(6) . . ?
C00X K2 C00U 42.56(6) . . ?
C00X K2 C01I 49.61(6) . . ?
C00X K2 C2A 121.5(2) . . ?
C011 K2 C00P 42.57(6) . . ?
C011 K2 C00U 49.52(7) . . ?
C011 K2 C00X 24.65(6) . . ?
C011 K2 C01A 24.49(7) . . ?
C011 K2 C01I 42.51(7) . . ?
C011 K2 C2A 103.6(2) . . ?
C01A K2 C00P 49.32(6) . . ?
C01A K2 C00U 42.32(7) . . ?
C01A K2 C00X 43.16(6) . . ?
C01A K2 C01I 24.00(7) . . ?
C01A K2 C2A 79.9(2) . . ?
C01I K2 C00P 41.89(6) . . ?
C01I K2 C00U 23.85(6) . . ?
C01I K2 C2A 73.2(2) . . ?
K2 P1 K1 139.28(3) . . ?
C1 P1 K1 109.45(8) . . ?
C1 P1 K2 111.18(8) . . ?
N4 Si2 C00M 112.24(11) . . ?
N4 Si2 C016 113.42(11) . . ?
N4 Si2 C01N 113.43(11) . . ?
C00M Si2 C016 106.20(12) . . ?
C00M Si2 C01N 105.19(12) . . ?
C01N Si2 C016 105.68(13) . . ?
N5 Si6 C017 113.86(11) . . ?
N5 Si6 C01M 111.42(11) . . ?
N5 Si6 C01Q 113.17(11) . . ?
C01M Si6 C017 105.45(12) . . ?
C01M Si6 C01Q 105.72(13) . . ?
C01Q Si6 C017 106.57(13) . . ?
N4 Si1 C015 114.10(11) . . ?
N4 Si1 C01E 110.20(11) . . ?
N4 Si1 C01R 113.94(12) . . ?
C01E Si1 C015 105.48(13) . . ?
C01E Si1 C01R 106.79(14) . . ?
C01R Si1 C015 105.72(14) . . ?
N5 Si5 C013 112.58(11) . . ?
N5 Si5 C018 111.96(11) . . ?
N5 Si5 C01C 113.64(11) . . ?
C018 Si5 C013 106.48(13) . . ?
C018 Si5 C01C 105.16(12) . . ?
C01C Si5 C013 106.44(12) . . ?
N3 Si4 C00T 111.05(11) . . ?
N3 Si4 C01D 114.45(12) . . ?
N3 Si4 C01H 113.84(12) . . ?
C00T Si4 C01D 105.56(13) . . ?
C00T Si4 C01H 106.25(13) . . ?
C01D Si4 C01H 104.97(13) . . ?
N3 Si3 C00W 111.66(11) . . ?
N3 Si3 C01L 114.16(12) . . ?
N3 Si3 C01S 113.21(12) . . ?
C00W Si3 C01L 104.64(12) . . ?
C01S Si3 C00W 107.72(13) . . ?
C01S Si3 C01L 104.79(13) . . ?
C019 O1 K1 122.18(14) . . ?
C01J O1 K1 123.39(15) . . ?
C01J O1 C019 111.45(19) . . ?
C014 O2 K1 130.61(16) . . ?
C01O O2 K1 117.02(14) . . ?
C01O O2 C014 111.9(2) . . ?
C01P O3 K2 110.29(16) . . ?
C022 O3 K2 112.27(16) . . ?
C022 O3 C01P 112.8(2) . . ?
C1 N2 C00P 122.32(19) . . ?
C1 N2 C3 113.64(18) . . ?
C00P N2 C3 120.99(19) . . ?
C1 N1 C00S 123.03(19) . . ?
C1 N1 C2 112.96(18) . . ?
C00S N1 C2 119.88(18) . . ?
Si2 N4 Mn1 120.05(10) . . ?
Si2 N4 Si1 122.87(12) . . ?
Si1 N4 Mn1 116.93(10) . . ?
Si4 N3 Mn1 119.23(11) . . ?
Si4 N3 Si3 123.67(12) . . ?
Si3 N3 Mn1 117.09(10) . . ?
Si6 N5 Mn1 116.70(10) . . ?
Si6 N5 Si5 123.37(12) . . ?
Si5 N5 Mn1 119.82(11) . . ?
C023 O4 K2 124.53(19) . . ?
C023 O4 C1AA 102.8(3) . . ?
C023 O4 C2A 124.8(5) . . ?
C1AA O4 K2 125.1(3) . . ?
C2A O4 K2 110.6(5) . . ?
N2 C1 P1 128.71(17) . . ?
N2 C1 N1 102.63(18) . . ?
N1 C1 P1 128.65(17) . . ?
C00O C00L K1 77.12(14) . . ?
C00O C00L C00S 117.5(2) . . ?
C00O C00L C01B 121.3(2) . . ?
C00S C00L K1 75.83(13) . . ?
C00S C00L C01B 121.2(2) . . ?
C01B C00L K1 115.55(15) . . ?
Si2 C00M H00D 109.5 . . ?
Si2 C00M H00E 109.5 . . ?
Si2 C00M H00F 109.5 . . ?
H00D C00M H00E 109.5 . . ?
H00D C00M H00F 109.5 . . ?
H00E C00M H00F 109.5 . . ?
C00Q C00N H00N 107.7 . . ?
C00Q C00N C00V 111.3(2) . . ?
C00Q C00N C01V 111.9(2) . . ?
C00V C00N H00N 107.7 . . ?
C00V C00N C01V 110.4(2) . . ?
C01V C00N H00N 107.7 . . ?
K1 C00O H00O 114.3 . . ?
C00L C00O K1 78.70(14) . . ?
C00L C00O H00O 119.3 . . ?
C00R C00O K1 78.12(15) . . ?
C00R C00O C00L 121.5(2) . . ?
C00R C00O H00O 119.3 . . ?
N2 C00P K2 115.80(14) . . ?
C00U C00P K2 80.90(14) . . ?
C00U C00P N2 120.2(2) . . ?
C00X C00P K2 76.42(14) . . ?
C00X C00P N2 117.6(2) . . ?
C00X C00P C00U 122.2(2) . . ?
C00N C00Q K1 114.86(14) . . ?
C00S C00Q K1 77.26(13) . . ?
C00S C00Q C00N 121.5(2) . . ?
C00Y C00Q K1 78.69(14) . . ?
C00Y C00Q C00N 120.6(2) . . ?
C00Y C00Q C00S 117.9(2) . . ?
K1 C00R H00R 114.5 . . ?
C00O C00R K1 78.14(14) . . ?
C00O C00R H00R 119.7 . . ?
C00O C00R C00Y 120.6(2) . . ?
C00Y C00R K1 78.16(14) . . ?
C00Y C00R H00R 119.7 . . ?
N1 C00S K1 116.21(13) . . ?
C00L C00S K1 79.65(14) . . ?
C00L C00S N1 117.7(2) . . ?
C00Q C00S K1 78.14(13) . . ?
C00Q C00S N1 120.5(2) . . ?
C00Q C00S C00L 121.6(2) . . ?
Si4 C00T H00G 109.5 . . ?
Si4 C00T H00H 109.5 . . ?
Si4 C00T H00I 109.5 . . ?
H00G C00T H00H 109.5 . . ?
H00G C00T H00I 109.5 . . ?
H00H C00T H00I 109.5 . . ?
C00P C00U K2 75.32(14) . . ?
C00P C00U C01I 117.5(2) . . ?
C00P C00U C01U 121.8(2) . . ?
C01I C00U K2 74.56(16) . . ?
C01I C00U C01U 120.7(2) . . ?
C01U C00U K2 121.56(17) . . ?
C00N C00V H00A 109.5 . . ?
C00N C00V H00B 109.5 . . ?
C00N C00V H00C 109.5 . . ?
H00A C00V H00B 109.5 . . ?
H00A C00V H00C 109.5 . . ?
H00B C00V H00C 109.5 . . ?
Si3 C00W H00J 109.5 . . ?
Si3 C00W H00K 109.5 . . ?
Si3 C00W H00L 109.5 . . ?
H00J C00W H00K 109.5 . . ?
H00J C00W H00L 109.5 . . ?
H00K C00W H00L 109.5 . . ?
C00P C00X K2 79.38(14) . . ?
C00P C00X C011 117.5(2) . . ?
C00P C00X C012 121.0(2) . . ?
C011 C00X K2 74.32(15) . . ?
C011 C00X C012 121.4(2) . . ?
C012 C00X K2 115.36(15) . . ?
K1 C00Y H00Y 116.1 . . ?
C00Q C00Y K1 77.03(13) . . ?
C00Q C00Y H00Y 119.5 . . ?
C00R C00Y K1 77.88(14) . . ?
C00R C00Y C00Q 121.0(2) . . ?
C00R C00Y H00Y 119.5 . . ?
N2 C3 H3A 111.5 . . ?
N2 C3 H3B 111.5 . . ?
N2 C3 C2 101.37(18) . . ?
H3A C3 H3B 109.3 . . ?
C2 C3 H3A 111.5 . . ?
C2 C3 H3B 111.5 . . ?
N1 C2 C3 101.71(18) . . ?
N1 C2 H2A 111.4 . . ?
N1 C2 H2B 111.4 . . ?
C3 C2 H2A 111.4 . . ?
C3 C2 H2B 111.4 . . ?
H2A C2 H2B 109.3 . . ?
K2 C011 H011 111.6 . . ?
C00X C011 K2 81.03(15) . . ?
C00X C011 H011 119.6 . . ?
C01A C011 K2 78.02(17) . . ?
C01A C011 C00X 120.9(3) . . ?
C01A C011 H011 119.6 . . ?
C00X C012 H012 107.1 . . ?
C00X C012 C01T 111.4(2) . . ?
C00X C012 C01Y 112.7(2) . . ?
C01T C012 H012 107.1 . . ?
C01Y C012 H012 107.1 . . ?
C01Y C012 C01T 111.0(2) . . ?
Si5 C013 H5 109.5 . . ?
Si5 C013 H 109.5 . . ?
Si5 C013 HA 109.5 . . ?
H5 C013 H 109.5 . . ?
H5 C013 HA 109.5 . . ?
H C013 HA 109.5 . . ?
O2 C014 H01A 109.7 . . ?
O2 C014 H01B 109.7 . . ?
O2 C014 C01W 109.7(2) . . ?
H01A C014 H01B 108.2 . . ?
C01W C014 H01A 109.7 . . ?
C01W C014 H01B 109.7 . . ?
Si1 C015 H6 109.5 . . ?
Si1 C015 HB 109.5 . . ?
Si1 C015 HC 109.5 . . ?
H6 C015 HB 109.5 . . ?
H6 C015 HC 109.5 . . ?
HB C015 HC 109.5 . . ?
Si2 C016 H7 109.5 . . ?
Si2 C016 HD 109.5 . . ?
Si2 C016 HE 109.5 . . ?
H7 C016 HD 109.5 . . ?
H7 C016 HE 109.5 . . ?
HD C016 HE 109.5 . . ?
Si6 C017 H8 109.5 . . ?
Si6 C017 HF 109.5 . . ?
Si6 C017 HG 109.5 . . ?
H8 C017 HF 109.5 . . ?
H8 C017 HG 109.5 . . ?
HF C017 HG 109.5 . . ?
Si5 C018 H9 109.5 . . ?
Si5 C018 HH 109.5 . . ?
Si5 C018 HI 109.5 . . ?
H9 C018 HH 109.5 . . ?
H9 C018 HI 109.5 . . ?
HH C018 HI 109.5 . . ?
O1 C019 H01C 109.8 . . ?
O1 C019 H01D 109.8 . . ?
O1 C019 C01K 109.4(2) . . ?
H01C C019 H01D 108.2 . . ?
C01K C019 H01C 109.8 . . ?
C01K C019 H01D 109.8 . . ?
K2 C01A H01E 111.1 . . ?
C011 C01A K2 77.50(16) . . ?
C011 C01A H01E 119.7 . . ?
C01I C01A K2 81.95(17) . . ?
C01I C01A C011 120.7(2) . . ?
C01I C01A H01E 119.7 . . ?
C00L C01B H01F 107.4 . . ?
C00L C01B C01Z 112.7(2) . . ?
C00L C01B C021 110.9(2) . . ?
C01Z C01B H01F 107.4 . . ?
C021 C01B H01F 107.4 . . ?
C021 C01B C01Z 110.8(2) . . ?
Si5 C01C H10 109.5 . . ?
Si5 C01C HJ 109.5 . . ?
Si5 C01C HK 109.5 . . ?
H10 C01C HJ 109.5 . . ?
H10 C01C HK 109.5 . . ?
HJ C01C HK 109.5 . . ?
Si4 C01D H11 109.5 . . ?
Si4 C01D HL 109.5 . . ?
Si4 C01D HM 109.5 . . ?
H11 C01D HL 109.5 . . ?
H11 C01D HM 109.5 . . ?
HL C01D HM 109.5 . . ?
Si1 C01E H12 109.5 . . ?
Si1 C01E HN 109.5 . . ?
Si1 C01E HO 109.5 . . ?
H12 C01E HN 109.5 . . ?
H12 C01E HO 109.5 . . ?
HN C01E HO 109.5 . . ?
H01G C01F H01H 109.5 . . ?
H01G C01F H01I 109.5 . . ?
H01H C01F H01I 109.5 . . ?
C01O C01F H01G 109.5 . . ?
C01O C01F H01H 109.5 . . ?
C01O C01F H01I 109.5 . . ?
H01J C01G H01K 109.5 . . ?
H01J C01G H01L 109.5 . . ?
H01K C01G H01L 109.5 . . ?
C01J C01G H01J 109.5 . . ?
C01J C01G H01K 109.5 . . ?
C01J C01G H01L 109.5 . . ?
Si4 C01H H13 109.5 . . ?
Si4 C01H HP 109.5 . . ?
Si4 C01H HQ 109.5 . . ?
H13 C01H HP 109.5 . . ?
H13 C01H HQ 109.5 . . ?
HP C01H HQ 109.5 . . ?
K2 C01I H01M 115.3 . . ?
C00U C01I K2 81.58(16) . . ?
C00U C01I H01M 119.5 . . ?
C01A C01I K2 74.06(16) . . ?
C01A C01I C00U 121.1(3) . . ?
C01A C01I H01M 119.5 . . ?
O1 C01J C01G 109.6(2) . . ?
O1 C01J H01N 109.7 . . ?
O1 C01J H01O 109.7 . . ?
C01G C01J H01N 109.7 . . ?
C01G C01J H01O 109.7 . . ?
H01N C01J H01O 108.2 . . ?
C019 C01K H01P 109.5 . . ?
C019 C01K H01Q 109.5 . . ?
C019 C01K H01R 109.5 . . ?
H01P C01K H01Q 109.5 . . ?
H01P C01K H01R 109.5 . . ?
H01Q C01K H01R 109.5 . . ?
Si3 C01L H14 109.5 . . ?
Si3 C01L HR 109.5 . . ?
Si3 C01L HS 109.5 . . ?
H14 C01L HR 109.5 . . ?
H14 C01L HS 109.5 . . ?
HR C01L HS 109.5 . . ?
Si6 C01M H15 109.5 . . ?
Si6 C01M HT 109.5 . . ?
Si6 C01M HU 109.5 . . ?
H15 C01M HT 109.5 . . ?
H15 C01M HU 109.5 . . ?
HT C01M HU 109.5 . . ?
Si2 C01N H16 109.5 . . ?
Si2 C01N HV 109.5 . . ?
Si2 C01N HW 109.5 . . ?
H16 C01N HV 109.5 . . ?
H16 C01N HW 109.5 . . ?
HV C01N HW 109.5 . . ?
O2 C01O C01F 109.8(2) . . ?
O2 C01O H01S 109.7 . . ?
O2 C01O H01T 109.7 . . ?
C01F C01O H01S 109.7 . . ?
C01F C01O H01T 109.7 . . ?
H01S C01O H01T 108.2 . . ?
O3 C01P H01U 109.8 . . ?
O3 C01P H01V 109.8 . . ?
O3 C01P C01X 109.4(2) . . ?
H01U C01P H01V 108.3 . . ?
C01X C01P H01U 109.8 . . ?
C01X C01P H01V 109.8 . . ?
Si6 C01Q H17 109.5 . . ?
Si6 C01Q HX 109.5 . . ?
Si6 C01Q HY 109.5 . . ?
H17 C01Q HX 109.5 . . ?
H17 C01Q HY 109.5 . . ?
HX C01Q HY 109.5 . . ?
Si1 C01R H18 109.5 . . ?
Si1 C01R HZ 109.5 . . ?
Si1 C01R H20 109.5 . . ?
H18 C01R HZ 109.5 . . ?
H18 C01R H20 109.5 . . ?
HZ C01R H20 109.5 . . ?
Si3 C01S H19 109.5 . . ?
Si3 C01S H21 109.5 . . ?
Si3 C01S H22 109.5 . . ?
H19 C01S H21 109.5 . . ?
H19 C01S H22 109.5 . . ?
H21 C01S H22 109.5 . . ?
C012 C01T H01W 109.5 . . ?
C012 C01T H01X 109.5 . . ?
C012 C01T H01Y 109.5 . . ?
H01W C01T H01X 109.5 . . ?
H01W C01T H01Y 109.5 . . ?
H01X C01T H01Y 109.5 . . ?
C00U C01U H01Z 107.5 . . ?
C00U C01U C020 110.3(2) . . ?
C020 C01U H01Z 107.5 . . ?
C025 C01U C00U 112.8(3) . . ?
C025 C01U H01Z 107.5 . . ?
C025 C01U C020 110.9(3) . . ?
C00N C01V H01 109.5 . . ?
C00N C01V H23 109.5 . . ?
C00N C01V H24 109.5 . . ?
H01 C01V H23 109.5 . . ?
H01 C01V H24 109.5 . . ?
H23 C01V H24 109.5 . . ?
C014 C01W H1 109.5 . . ?
C014 C01W H25 109.5 . . ?
C014 C01W H26 109.5 . . ?
H1 C01W H25 109.5 . . ?
H1 C01W H26 109.5 . . ?
H25 C01W H26 109.5 . . ?
C01P C01X H2 109.5 . . ?
C01P C01X H27 109.5 . . ?
C01P C01X H28 109.5 . . ?
H2 C01X H27 109.5 . . ?
H2 C01X H28 109.5 . . ?
H27 C01X H28 109.5 . . ?
C012 C01Y H3 109.5 . . ?
C012 C01Y H29 109.5 . . ?
C012 C01Y H30 109.5 . . ?
H3 C01Y H29 109.5 . . ?
H3 C01Y H30 109.5 . . ?
H29 C01Y H30 109.5 . . ?
C01B C01Z H4 109.5 . . ?
C01B C01Z H31 109.5 . . ?
C01B C01Z H32 109.5 . . ?
H4 C01Z H31 109.5 . . ?
H4 C01Z H32 109.5 . . ?
H31 C01Z H32 109.5 . . ?
C01U C020 H02A 109.5 . . ?
C01U C020 H02B 109.5 . . ?
C01U C020 H02C 109.5 . . ?
H02A C020 H02B 109.5 . . ?
H02A C020 H02C 109.5 . . ?
H02B C020 H02C 109.5 . . ?
C01B C021 H02D 109.5 . . ?
C01B C021 H02E 109.5 . . ?
C01B C021 H02F 109.5 . . ?
H02D C021 H02E 109.5 . . ?
H02D C021 H02F 109.5 . . ?
H02E C021 H02F 109.5 . . ?
O3 C022 H02G 109.9 . . ?
O3 C022 H02H 109.9 . . ?
O3 C022 C024 108.7(3) . . ?
H02G C022 H02H 108.3 . . ?
C024 C022 H02G 109.9 . . ?
C024 C022 H02H 109.9 . . ?
O4 C023 H02I 110.0 . . ?
O4 C023 H02J 110.0 . . ?
O4 C023 C026 108.5(3) . . ?
H02I C023 H02J 108.4 . . ?
C026 C023 H02I 110.0 . . ?
C026 C023 H02J 110.0 . . ?
C022 C024 H02K 109.5 . . ?
C022 C024 H02L 109.5 . . ?
C022 C024 H02M 109.5 . . ?
H02K C024 H02L 109.5 . . ?
H02K C024 H02M 109.5 . . ?
H02L C024 H02M 109.5 . . ?
C01U C025 H02N 109.5 . . ?
C01U C025 H02O 109.5 . . ?
C01U C025 H02P 109.5 . . ?
H02N C025 H02O 109.5 . . ?
H02N C025 H02P 109.5 . . ?
H02O C025 H02P 109.5 . . ?
C023 C026 H02Q 109.5 . . ?
C023 C026 H02R 109.5 . . ?
C023 C026 H02S 109.5 . . ?
H02Q C026 H02R 109.5 . . ?
H02Q C026 H02S 109.5 . . ?
H02R C026 H02S 109.5 . . ?
H0AA C0AA H0AB 109.5 . . ?
H0AA C0AA H0AC 109.5 . . ?
H0AB C0AA H0AC 109.5 . . ?
C1AA C0AA H0AA 109.5 . . ?
C1AA C0AA H0AB 109.5 . . ?
C1AA C0AA H0AC 109.5 . . ?
O4 C1AA H1AA 105.9 . . ?
O4 C1AA H1AB 105.9 . . ?
C0AA C1AA O4 125.7(9) . . ?
C0AA C1AA H1AA 105.9 . . ?
C0AA C1AA H1AB 105.9 . . ?
H1AA C1AA H1AB 106.2 . . ?
K2 C2A H2AA 90.8 . . ?
K2 C2A H2AB 154.0 . . ?
O4 C2A K2 46.6(3) . . ?
O4 C2A H2AA 108.7 . . ?
O4 C2A H2AB 108.7 . . ?
H2AA C2A H2AB 107.6 . . ?
C1A C2A K2 81.2(6) . . ?
C1A C2A O4 114.2(8) . . ?
C1A C2A H2AA 108.7 . . ?
C1A C2A H2AB 108.7 . . ?
C2A C1A H1AC 109.5 . . ?
C2A C1A H1AD 109.5 . . ?
C2A C1A H1AE 109.5 . . ?
H1AC C1A H1AD 109.5 . . ?
H1AC C1A H1AE 109.5 . . ?
H1AD C1A H1AE 109.5 . . ?

loop_
_geom_bond_atom_site_label_1
_geom_bond_atom_site_label_2
_geom_bond_distance
_geom_bond_site_symmetry_2
_geom_bond_publ_flag
Mn1 N4 2.062(2) . ?
Mn1 N3 2.0760(19) . ?
Mn1 N5 2.0721(19) . ?
K1 P1 3.2065(9) . ?
K1 O1 2.8229(17) . ?
K1 O2 2.7304(18) . ?
K1 C00L 3.350(2) . ?
K1 C00O 3.330(2) . ?
K1 C00Q 3.313(2) . ?
K1 C00R 3.330(3) . ?
K1 C00S 3.302(2) . ?
K1 C00Y 3.333(2) . ?
K2 P1 3.1946(9) . ?
K2 O3 2.8066(19) . ?
K2 O4 2.713(2) . ?
K2 C00P 3.366(2) . ?
K2 C00U 3.436(3) . ?
K2 C00X 3.329(2) . ?
K2 C011 3.245(3) . ?
K2 C01A 3.251(3) . ?
K2 C01I 3.348(3) . ?
K2 C2A 3.497(10) . ?
P1 C1 1.708(2) . ?
Si2 N4 1.700(2) . ?
Si2 C00M 1.871(3) . ?
Si2 C016 1.878(3) . ?
Si2 C01N 1.875(3) . ?
Si6 N5 1.698(2) . ?
Si6 C017 1.887(3) . ?
Si6 C01M 1.870(3) . ?
Si6 C01Q 1.875(3) . ?
Si1 N4 1.710(2) . ?
Si1 C015 1.876(3) . ?
Si1 C01E 1.874(3) . ?
Si1 C01R 1.876(3) . ?
Si5 N5 1.703(2) . ?
Si5 C013 1.887(3) . ?
Si5 C018 1.868(3) . ?
Si5 C01C 1.876(2) . ?
Si4 N3 1.702(2) . ?
Si4 C00T 1.875(3) . ?
Si4 C01D 1.888(3) . ?
Si4 C01H 1.888(3) . ?
Si3 N3 1.708(2) . ?
Si3 C00W 1.877(3) . ?
Si3 C01L 1.885(3) . ?
Si3 C01S 1.876(3) . ?
O1 C019 1.427(3) . ?
O1 C01J 1.427(3) . ?
O2 C014 1.431(3) . ?
O2 C01O 1.425(3) . ?
O3 C01P 1.428(3) . ?
O3 C022 1.424(4) . ?
N2 C1 1.402(3) . ?
N2 C00P 1.426(3) . ?
N2 C3 1.455(3) . ?
N1 C1 1.410(3) . ?
N1 C00S 1.422(3) . ?
N1 C2 1.458(3) . ?
O4 C023 1.412(4) . ?
O4 C1AA 1.508(9) . ?
O4 C2A 1.450(10) . ?
C00L C00O 1.399(3) . ?
C00L C00S 1.413(3) . ?
C00L C01B 1.517(3) . ?
C00M H00D 0.9800 . ?
C00M H00E 0.9800 . ?
C00M H00F 0.9800 . ?
C00N H00N 1.0000 . ?
C00N C00Q 1.528(3) . ?
C00N C00V 1.531(3) . ?
C00N C01V 1.535(4) . ?
C00O H00O 0.9500 . ?
C00O C00R 1.370(4) . ?
C00P C00U 1.403(3) . ?
C00P C00X 1.404(3) . ?
C00Q C00S 1.409(3) . ?
C00Q C00Y 1.398(3) . ?
C00R H00R 0.9500 . ?
C00R C00Y 1.383(3) . ?
C00T H00G 0.9800 . ?
C00T H00H 0.9800 . ?
C00T H00I 0.9800 . ?
C00U C01I 1.405(3) . ?
C00U C01U 1.521(4) . ?
C00V H00A 0.9800 . ?
C00V H00B 0.9800 . ?
C00V H00C 0.9800 . ?
C00W H00J 0.9800 . ?
C00W H00K 0.9800 . ?
C00W H00L 0.9800 . ?
C00X C011 1.406(3) . ?
C00X C012 1.509(3) . ?
C00Y H00Y 0.9500 . ?
C3 H3A 0.9900 . ?
C3 H3B 0.9900 . ?
C3 C2 1.513(3) . ?
C2 H2A 0.9900 . ?
C2 H2B 0.9900 . ?
C011 H011 0.9500 . ?
C011 C01A 1.378(4) . ?
C012 H012 1.0000 . ?
C012 C01T 1.530(4) . ?
C012 C01Y 1.519(4) . ?
C013 H5 0.9800 . ?
C013 H 0.9800 . ?
C013 HA 0.9800 . ?
C014 H01A 0.9900 . ?
C014 H01B 0.9900 . ?
C014 C01W 1.485(4) . ?
C015 H6 0.9800 . ?
C015 HB 0.9800 . ?
C015 HC 0.9800 . ?
C016 H7 0.9800 . ?
C016 HD 0.9800 . ?
C016 HE 0.9800 . ?
C017 H8 0.9800 . ?
C017 HF 0.9800 . ?
C017 HG 0.9800 . ?
C018 H9 0.9800 . ?
C018 HH 0.9800 . ?
C018 HI 0.9800 . ?
C019 H01C 0.9900 . ?
C019 H01D 0.9900 . ?
C019 C01K 1.503(4) . ?
C01A H01E 0.9500 . ?
C01A C01I 1.375(4) . ?
C01B H01F 1.0000 . ?
C01B C01Z 1.529(3) . ?
C01B C021 1.524(4) . ?
C01C H10 0.9800 . ?
C01C HJ 0.9800 . ?
C01C HK 0.9800 . ?
C01D H11 0.9800 . ?
C01D HL 0.9800 . ?
C01D HM 0.9800 . ?
C01E H12 0.9800 . ?
C01E HN 0.9800 . ?
C01E HO 0.9800 . ?
C01F H01G 0.9800 . ?
C01F H01H 0.9800 . ?
C01F H01I 0.9800 . ?
C01F C01O 1.496(4) . ?
C01G H01J 0.9800 . ?
C01G H01K 0.9800 . ?
C01G H01L 0.9800 . ?
C01G C01J 1.493(4) . ?
C01H H13 0.9800 . ?
C01H HP 0.9800 . ?
C01H HQ 0.9800 . ?
C01I H01M 0.9500 . ?
C01J H01N 0.9900 . ?
C01J H01O 0.9900 . ?
C01K H01P 0.9800 . ?
C01K H01Q 0.9800 . ?
C01K H01R 0.9800 . ?
C01L H14 0.9800 . ?
C01L HR 0.9800 . ?
C01L HS 0.9800 . ?
C01M H15 0.9800 . ?
C01M HT 0.9800 . ?
C01M HU 0.9800 . ?
C01N H16 0.9800 . ?
C01N HV 0.9800 . ?
C01N HW 0.9800 . ?
C01O H01S 0.9900 . ?
C01O H01T 0.9900 . ?
C01P H01U 0.9900 . ?
C01P H01V 0.9900 . ?
C01P C01X 1.497(4) . ?
C01Q H17 0.9800 . ?
C01Q HX 0.9800 . ?
C01Q HY 0.9800 . ?
C01R H18 0.9800 . ?
C01R HZ 0.9800 . ?
C01R H20 0.9800 . ?
C01S H19 0.9800 . ?
C01S H21 0.9800 . ?
C01S H22 0.9800 . ?
C01T H01W 0.9800 . ?
C01T H01X 0.9800 . ?
C01T H01Y 0.9800 . ?
C01U H01Z 1.0000 . ?
C01U C020 1.529(4) . ?
C01U C025 1.514(4) . ?
C01V H01 0.9800 . ?
C01V H23 0.9800 . ?
C01V H24 0.9800 . ?
C01W H1 0.9800 . ?
C01W H25 0.9800 . ?
C01W H26 0.9800 . ?
C01X H2 0.9800 . ?
C01X H27 0.9800 . ?
C01X H28 0.9800 . ?
C01Y H3 0.9800 . ?
C01Y H29 0.9800 . ?
C01Y H30 0.9800 . ?
C01Z H4 0.9800 . ?
C01Z H31 0.9800 . ?
C01Z H32 0.9800 . ?
C020 H02A 0.9800 . ?
C020 H02B 0.9800 . ?
C020 H02C 0.9800 . ?
C021 H02D 0.9800 . ?
C021 H02E 0.9800 . ?
C021 H02F 0.9800 . ?
C022 H02G 0.9900 . ?
C022 H02H 0.9900 . ?
C022 C024 1.511(4) . ?
C023 H02I 0.9900 . ?
C023 H02J 0.9900 . ?
C023 C026 1.480(5) . ?
C024 H02K 0.9800 . ?
C024 H02L 0.9800 . ?
C024 H02M 0.9800 . ?
C025 H02N 0.9800 . ?
C025 H02O 0.9800 . ?
C025 H02P 0.9800 . ?
C026 H02Q 0.9800 . ?
C026 H02R 0.9800 . ?
C026 H02S 0.9800 . ?
C0AA H0AA 0.9800 . ?
C0AA H0AB 0.9800 . ?
C0AA H0AC 0.9800 . ?
C0AA C1AA 1.037(13) . ?
C1AA H1AA 0.9900 . ?
C1AA H1AB 0.9900 . ?
C2A H2AA 0.9900 . ?
C2A H2AB 0.9900 . ?
C2A C1A 1.431(15) . ?
C1A H1AC 0.9800 . ?
C1A H1AD 0.9800 . ?
C1A H1AE 0.9800 . ?

loop_
_geom_torsion_atom_site_label_1
_geom_torsion_atom_site_label_2
_geom_torsion_atom_site_label_3
_geom_torsion_atom_site_label_4
_geom_torsion
_geom_torsion_site_symmetry_1
_geom_torsion_site_symmetry_2
_geom_torsion_site_symmetry_3
_geom_torsion_site_symmetry_4
_geom_torsion_publ_flag
K1 P1 C1 N2 -179.21(19) . . . . ?
K1 P1 C1 N1 2.3(2) . . . . ?
K1 O1 C019 C01K 20.3(3) . . . . ?
K1 O1 C01J C01G -30.1(3) . . . . ?
K1 O2 C014 C01W 10.9(3) . . . . ?
K1 O2 C01O C01F -1.3(3) . . . . ?
K1 C00L C00O C00R 68.4(2) . . . . ?
K1 C00L C00S N1 114.28(19) . . . . ?
K1 C00L C00S C00Q -69.0(2) . . . . ?
K1 C00L C01B C01Z 138.81(18) . . . . ?
K1 C00L C01B C021 14.0(3) . . . . ?
K1 C00O C00R C00Y 68.4(2) . . . . ?
K1 C00Q C00S N1 -113.58(19) . . . . ?
K1 C00Q C00S C00L 69.8(2) . . . . ?
K1 C00Q C00Y C00R -67.1(2) . . . . ?
K1 C00R C00Y C00Q 66.6(2) . . . . ?
K2 P1 C1 N2 3.6(2) . . . . ?
K2 P1 C1 N1 -174.94(18) . . . . ?
K2 O3 C01P C01X 57.8(2) . . . . ?
K2 O3 C022 C024 -65.5(3) . . . . ?
K2 O4 C023 C026 -21.4(4) . . . . ?
K2 O4 C1AA C0AA 9.9(15) . . . . ?
K2 O4 C2A C1A -49.0(11) . . . . ?
K2 C00P C00U C01I -63.5(2) . . . . ?
K2 C00P C00U C01U 118.3(2) . . . . ?
K2 C00P C00X C011 65.9(2) . . . . ?
K2 C00P C00X C012 -113.3(2) . . . . ?
K2 C00U C01I C01A -65.6(2) . . . . ?
K2 C00U C01U C020 -155.45(19) . . . . ?
K2 C00U C01U C025 -30.8(3) . . . . ?
K2 C00X C011 C01A 70.2(2) . . . . ?
K2 C00X C012 C01T 8.0(3) . . . . ?
K2 C00X C012 C01Y 133.62(19) . . . . ?
K2 C011 C01A C01I 72.6(3) . . . . ?
K2 C01A C01I C00U 69.5(2) . . . . ?
N2 C00P C00U K2 -114.6(2) . . . . ?
N2 C00P C00U C01I -178.1(2) . . . . ?
N2 C00P C00U C01U 3.7(4) . . . . ?
N2 C00P C00X K2 112.28(19) . . . . ?
N2 C00P C00X C011 178.2(2) . . . . ?
N2 C00P C00X C012 -1.0(3) . . . . ?
N2 C3 C2 N1 -26.3(2) . . . . ?
C1 N2 C00P K2 -19.3(3) . . . . ?
C1 N2 C00P C00U 75.2(3) . . . . ?
C1 N2 C00P C00X -106.9(3) . . . . ?
C1 N2 C3 C2 23.4(3) . . . . ?
C1 N1 C00S K1 -18.6(3) . . . . ?
C1 N1 C00S C00L -110.5(2) . . . . ?
C1 N1 C00S C00Q 72.8(3) . . . . ?
C1 N1 C2 C3 23.8(3) . . . . ?
C00L C00O C00R K1 -68.7(2) . . . . ?
C00L C00O C00R C00Y -0.2(4) . . . . ?
C00M Si2 N4 Mn1 -5.16(16) . . . . ?
C00M Si2 N4 Si1 170.23(13) . . . . ?
C00N C00Q C00S K1 111.5(2) . . . . ?
C00N C00Q C00S N1 -2.1(3) . . . . ?
C00N C00Q C00S C00L -178.7(2) . . . . ?
C00N C00Q C00Y K1 -112.3(2) . . . . ?
C00N C00Q C00Y C00R -179.4(2) . . . . ?
C00O C00L C00S K1 67.0(2) . . . . ?
C00O C00L C00S N1 -178.7(2) . . . . ?
C00O C00L C00S C00Q -2.0(3) . . . . ?
C00O C00L C01B C01Z 48.7(3) . . . . ?
C00O C00L C01B C021 -76.1(3) . . . . ?
C00O C00R C00Y K1 -68.4(2) . . . . ?
C00O C00R C00Y C00Q -1.8(4) . . . . ?
C00P N2 C1 P1 11.5(3) . . . . ?
C00P N2 C1 N1 -169.7(2) . . . . ?
C00P N2 C3 C2 -176.0(2) . . . . ?
C00P C00U C01I K2 63.9(2) . . . . ?
C00P C00U C01I C01A -1.7(4) . . . . ?
C00P C00U C01U C020 112.8(3) . . . . ?
C00P C00U C01U C025 -122.6(3) . . . . ?
C00P C00X C011 K2 -68.8(2) . . . . ?
C00P C00X C011 C01A 1.4(4) . . . . ?
C00P C00X C012 C01T 100.7(3) . . . . ?
C00P C00X C012 C01Y -133.7(2) . . . . ?
C00S N1 C1 P1 11.8(3) . . . . ?
C00S N1 C1 N2 -167.1(2) . . . . ?
C00S N1 C2 C3 -178.3(2) . . . . ?
C00S C00L C00O K1 -66.30(19) . . . . ?
C00S C00L C00O C00R 2.1(4) . . . . ?
C00S C00L C01B C01Z -132.8(2) . . . . ?
C00S C00L C01B C021 102.4(3) . . . . ?
C00S C00Q C00Y K1 68.90(19) . . . . ?
C00S C00Q C00Y C00R 1.8(3) . . . . ?
C00T Si4 N3 Mn1 6.96(17) . . . . ?
C00T Si4 N3 Si3 -173.25(14) . . . . ?
C00U C00P C00X K2 -69.9(2) . . . . ?
C00U C00P C00X C011 -3.9(4) . . . . ?
C00U C00P C00X C012 176.8(2) . . . . ?
C00V C00N C00Q K1 -163.89(16) . . . . ?
C00V C00N C00Q C00S 106.2(3) . . . . ?
C00V C00N C00Q C00Y -72.6(3) . . . . ?
C00W Si3 N3 Mn1 9.62(16) . . . . ?
C00W Si3 N3 Si4 -170.17(14) . . . . ?
C00X C00P C00U K2 67.6(2) . . . . ?
C00X C00P C00U C01I 4.1(4) . . . . ?
C00X C00P C00U C01U -174.1(2) . . . . ?
C00X C011 C01A K2 -71.8(2) . . . . ?
C00X C011 C01A C01I 0.9(4) . . . . ?
C00Y C00Q C00S K1 -69.71(19) . . . . ?
C00Y C00Q C00S N1 176.7(2) . . . . ?
C00Y C00Q C00S C00L 0.1(3) . . . . ?
C3 N2 C1 P1 171.89(18) . . . . ?
C3 N2 C1 N1 -9.3(3) . . . . ?
C3 N2 C00P K2 -178.23(16) . . . . ?
C3 N2 C00P C00U -83.7(3) . . . . ?
C3 N2 C00P C00X 94.2(3) . . . . ?
C2 N1 C1 P1 168.82(19) . . . . ?
C2 N1 C1 N2 -10.0(2) . . . . ?
C2 N1 C00S K1 -174.11(16) . . . . ?
C2 N1 C00S C00L 94.0(3) . . . . ?
C2 N1 C00S C00Q -82.7(3) . . . . ?
C011 C00X C012 C01T -78.5(3) . . . . ?
C011 C00X C012 C01Y 47.1(3) . . . . ?
C011 C01A C01I K2 -70.2(2) . . . . ?
C011 C01A C01I C00U -0.7(4) . . . . ?
C012 C00X C011 K2 110.5(2) . . . . ?
C012 C00X C011 C01A -179.4(2) . . . . ?
C013 Si5 N5 Mn1 -130.23(13) . . . . ?
C013 Si5 N5 Si6 45.81(17) . . . . ?
C014 O2 C01O C01F -174.5(2) . . . . ?
C015 Si1 N4 Mn1 -147.28(12) . . . . ?
C015 Si1 N4 Si2 37.20(18) . . . . ?
C016 Si2 N4 Mn1 -125.53(13) . . . . ?
C016 Si2 N4 Si1 49.86(17) . . . . ?
C017 Si6 N5 Mn1 -143.85(12) . . . . ?
C017 Si6 N5 Si5 40.00(17) . . . . ?
C018 Si5 N5 Mn1 -10.31(15) . . . . ?
C018 Si5 N5 Si6 165.73(13) . . . . ?
C019 O1 C01J C01G 169.1(2) . . . . ?
C01B C00L C00O K1 112.3(2) . . . . ?
C01B C00L C00O C00R -179.4(2) . . . . ?
C01B C00L C00S K1 -111.5(2) . . . . ?
C01B C00L C00S N1 2.7(3) . . . . ?
C01B C00L C00S C00Q 179.4(2) . . . . ?
C01C Si5 N5 Mn1 108.66(13) . . . . ?
C01C Si5 N5 Si6 -75.30(16) . . . . ?
C01D Si4 N3 Mn1 -112.43(14) . . . . ?
C01D Si4 N3 Si3 67.35(18) . . . . ?
C01E Si1 N4 Mn1 -28.84(16) . . . . ?
C01E Si1 N4 Si2 155.64(14) . . . . ?
C01H Si4 N3 Mn1 126.82(13) . . . . ?
C01H Si4 N3 Si3 -53.39(18) . . . . ?
C01I C00U C01U C020 -65.3(3) . . . . ?
C01I C00U C01U C025 59.3(3) . . . . ?
C01J O1 C019 C01K -178.7(2) . . . . ?
C01L Si3 N3 Mn1 -108.81(13) . . . . ?
C01L Si3 N3 Si4 71.40(17) . . . . ?
C01M Si6 N5 Mn1 -24.74(15) . . . . ?
C01M Si6 N5 Si5 159.11(13) . . . . ?
C01N Si2 N4 Mn1 113.89(13) . . . . ?
C01N Si2 N4 Si1 -70.72(17) . . . . ?
C01O O2 C014 C01W -177.1(2) . . . . ?
C01P O3 C022 C024 169.1(2) . . . . ?
C01Q Si6 N5 Mn1 94.24(14) . . . . ?
C01Q Si6 N5 Si5 -81.91(16) . . . . ?
C01R Si1 N4 Mn1 91.16(15) . . . . ?
C01R Si1 N4 Si2 -84.36(17) . . . . ?
C01S Si3 N3 Mn1 131.40(13) . . . . ?
C01S Si3 N3 Si4 -48.39(19) . . . . ?
C01U C00U C01I K2 -117.9(2) . . . . ?
C01U C00U C01I C01A 176.5(3) . . . . ?
C01V C00N C00Q K1 -39.8(2) . . . . ?
C01V C00N C00Q C00S -129.8(2) . . . . ?
C01V C00N C00Q C00Y 51.5(3) . . . . ?
C022 O3 C01P C01X -175.8(2) . . . . ?
C023 O4 C1AA C0AA 160.5(12) . . . . ?
C023 O4 C2A K2 -176.1(6) . . . . ?
C023 O4 C2A C1A 134.9(8) . . . . ?
C1AA O4 C023 C026 -172.1(4) . . . . ?
C2A O4 C023 C026 154.2(6) . . . . ?
